data_7225828
loop_
_publ_author_name
'Peng, Yan'
'Mereacre, Valeriu'
'Anson, Christopher E.'
'Powell, Annie K.'

_publ_section_title
;
 Multiple superhyperfine fields in a {DyFe2Dy} coordination cluster
 revealed using bulk susceptibility and (57)Fe M\"ossbauer studies.
;
_journal_issue 31
_journal_name_full 'Physical chemistry chemical physics : PCCP'
_journal_page_first 21469
_journal_page_last 21480
_journal_paper_doi 10.1039/c6cp02942f
_journal_volume 18
_journal_year 2016
_chemical_formula_moiety 'C68 H72 Al2 Dy2 N4 O18, 2(C2 H3 N)'
_chemical_formula_sum 'C72 H78 Al2 Dy2 N6 O18'
_chemical_formula_weight 1694.36
_space_group_crystal_system monoclinic
_space_group_IT_number 15
_space_group_name_Hall '-C 2yc'
_space_group_name_H-M_alt 'C 1 2/c 1'
_symmetry_space_group_name_Hall '-C 2yc'
_symmetry_space_group_name_H-M 'C 1 2/c 1'
_atom_sites_solution_hydrogens mixed
_atom_sites_solution_primary 'dual-space direct methods'
_audit_creation_method SHELXL-2014/7
_audit_update_record
;
2016-04-06 deposited with the CCDC.
2016-07-05 downloaded from the CCDC.
;
_cell_angle_alpha 90
_cell_angle_beta 94.143(3)
_cell_angle_gamma 90
_cell_formula_units_Z 4
_cell_length_a 27.6565(9)
_cell_length_b 10.6992(3)
_cell_length_c 24.5174(7)
_cell_measurement_reflns_used 18331
_cell_measurement_temperature 150(2)
_cell_measurement_theta_max 28.7470
_cell_measurement_theta_min 2.6610
_cell_volume 7235.8(4)
_computing_cell_refinement
;
CrysAlisPro 1.171.37.34, (Agilent Technologies, 2014)
;
_computing_data_collection
;
CrysAlisPro 1.171.37.34, (Agilent Technologies, 2014)
;
_computing_data_reduction
;
CrysAlisPro 1.171.37.34, (Agilent Technologies, 2014)
;
_computing_molecular_graphics 'Diamond 2.1 (Crystal Impact, 1998)'
_computing_publication_material 'SHELXL-2014/7 (Sheldrick, 2015)'
_computing_structure_refinement 'SHELXL-2014/7 (Sheldrick, 2015)'
_computing_structure_solution 'SHELXT (Sheldrick, 2015)'
_diffrn_ambient_temperature 150(2)
_diffrn_detector 'CCD plate'
_diffrn_detector_area_resol_mean 8.0534
_diffrn_detector_type Eos
_diffrn_measured_fraction_theta_full 0.999
_diffrn_measured_fraction_theta_max 0.987
_diffrn_measurement_device 'four-circle \k diffractometer'
_diffrn_measurement_device_type 'SuperNova, Dual, Cu at zero, Eos'
_diffrn_radiation_monochromator mirror
_diffrn_radiation_type 'Mo K\a'
_diffrn_radiation_wavelength 0.71073
_diffrn_reflns_av_R_equivalents 0.0502
_diffrn_reflns_av_unetI/netI 0.0356
_diffrn_reflns_Laue_measured_fraction_full 0.999
_diffrn_reflns_Laue_measured_fraction_max 0.987
_diffrn_reflns_limit_h_max 34
_diffrn_reflns_limit_h_min -35
_diffrn_reflns_limit_k_max 13
_diffrn_reflns_limit_k_min -13
_diffrn_reflns_limit_l_max 31
_diffrn_reflns_limit_l_min -31
_diffrn_reflns_number 38808
_diffrn_reflns_point_group_measured_fraction_full 0.999
_diffrn_reflns_point_group_measured_fraction_max 0.987
_diffrn_reflns_theta_full 25.242
_diffrn_reflns_theta_max 27.481
_diffrn_reflns_theta_min 2.042
_diffrn_source 'SuperNova (Mo) microfocus X-ray Source'
_exptl_absorpt_coefficient_mu 2.147
_exptl_absorpt_correction_T_max 0.905
_exptl_absorpt_correction_T_min 0.809
_exptl_absorpt_correction_type multi-scan
_exptl_absorpt_process_details
;
CrysAlisPro, Agilent Technologies,
Empirical absorption correction using spherical harmonics,
implemented in SCALE3 ABSPACK scaling algorithm.
;
_exptl_crystal_colour colourless
_exptl_crystal_density_diffrn 1.555
_exptl_crystal_description block
_exptl_crystal_F_000 3416
_exptl_crystal_size_max 0.110
_exptl_crystal_size_mid 0.070
_exptl_crystal_size_min 0.050
_refine_diff_density_max 0.731
_refine_diff_density_min -0.545
_refine_diff_density_rms 0.086
_refine_ls_extinction_method none
_refine_ls_goodness_of_fit_ref 1.064
_refine_ls_hydrogen_treatment mixed
_refine_ls_matrix_type full
_refine_ls_number_parameters 458
_refine_ls_number_reflns 8189
_refine_ls_number_restraints 0
_refine_ls_restrained_S_all 1.064
_refine_ls_R_factor_all 0.0310
_refine_ls_R_factor_gt 0.0255
_refine_ls_shift/su_max 0.001
_refine_ls_shift/su_mean 0.000
_refine_ls_structure_factor_coef Fsqd
_refine_ls_weighting_details 'w=1/[\s^2^(Fo^2^)+(0.0203P)^2^+8.2127P] where P=(Fo^2^+2Fc^2^)/3'
_refine_ls_weighting_scheme calc
_refine_ls_wR_factor_gt 0.0551
_refine_ls_wR_factor_ref 0.0581
_reflns_Friedel_coverage 0.000
_reflns_number_gt 7358
_reflns_number_total 8189
_reflns_threshold_expression 'I > 2\s(I)'
_cod_data_source_file c6cp02942f1.cif
_cod_data_source_block p150617
_cod_depositor_comments 'Adding full bibliography for 7225828--7225829.cif.'
_cod_database_code 7225828
_shelx_shelxl_version_number 2014/7
_shelx_space_group_comment
;
The symmetry employed for this shelxl refinement is uniquely defined
by the following loop, which should always be used as a source of
symmetry information in preference to the above space-group names.
They are only intended as comments.
;
_shelx_estimated_absorpt_t_min 0.798
_shelx_estimated_absorpt_t_max 0.900

loop_
_space_group_symop_operation_xyz
'x, y, z'
'-x, y, -z+1/2'
'x+1/2, y+1/2, z'
'-x+1/2, y+1/2, -z+1/2'
'-x, -y, -z'
'x, -y, z-1/2'
'-x+1/2, -y+1/2, -z'
'x+1/2, -y+1/2, z-1/2'

loop_
_atom_site_label
_atom_site_type_symbol
_atom_site_fract_x
_atom_site_fract_y
_atom_site_fract_z
_atom_site_U_iso_or_equiv
_atom_site_adp_type
_atom_site_occupancy
_atom_site_site_symmetry_order
_atom_site_calc_flag
_atom_site_refinement_flags_posn
_atom_site_refinement_flags_adp
Dy1 Dy 0.29894(2) 0.56298(2) 0.42944(2) 0.01612(4) Uani 1 1 d . .
Al1 Al 0.24127(2) 0.83536(6) 0.45112(3) 0.01566(14) Uani 1 1 d . .
O1 O 0.29245(6) 0.73906(15) 0.49053(6) 0.0162(3) Uani 1 1 d . .
H1 H 0.3162(9) 0.775(2) 0.4984(10) 0.019 Uiso 1 1 d . U
N1 N 0.22123(7) 0.43621(18) 0.39946(8) 0.0217(4) Uani 1 1 d . .
C1 C 0.18013(9) 0.5229(2) 0.38426(11) 0.0285(6) Uani 1 1 d . .
H1A H 0.1596 0.5305 0.4155 0.034 Uiso 1 1 calc R U
H1B H 0.1600 0.4868 0.3532 0.034 Uiso 1 1 calc R U
C2 C 0.19697(9) 0.6518(2) 0.36858(10) 0.0267(6) Uani 1 1 d . .
H2A H 0.2089 0.6488 0.3315 0.032 Uiso 1 1 calc R U
H2B H 0.1693 0.7106 0.3677 0.032 Uiso 1 1 calc R U
O2 O 0.23416(5) 0.69493(15) 0.40607(6) 0.0186(3) Uani 1 1 d . .
C3 C 0.21190(9) 0.3623(2) 0.44892(10) 0.0256(5) Uani 1 1 d . .
H3A H 0.2376 0.2985 0.4553 0.031 Uiso 1 1 calc R U
H3B H 0.1805 0.3183 0.4428 0.031 Uiso 1 1 calc R U
C4 C 0.21074(9) 0.4454(2) 0.49925(10) 0.0232(5) Uani 1 1 d . .
H4A H 0.1803 0.4944 0.4973 0.028 Uiso 1 1 calc R U
H4B H 0.2117 0.3929 0.5326 0.028 Uiso 1 1 calc R U
O3 O 0.25085(6) 0.52695(15) 0.50209(6) 0.0183(3) Uani 1 1 d . .
C5 C 0.23112(10) 0.3518(2) 0.35413(10) 0.0277(6) Uani 1 1 d . .
H5A H 0.2000 0.3192 0.3374 0.033 Uiso 1 1 calc R U
H5B H 0.2504 0.2797 0.3689 0.033 Uiso 1 1 calc R U
C6 C 0.25821(9) 0.4150(2) 0.31066(10) 0.0263(6) Uani 1 1 d . .
C7 C 0.25331(11) 0.3765(3) 0.25618(11) 0.0363(7) Uani 1 1 d . .
H7A H 0.2308 0.3129 0.2449 0.044 Uiso 1 1 calc R U
C8 C 0.28154(12) 0.4320(3) 0.21883(11) 0.0414(8) Uani 1 1 d . .
H8A H 0.2788 0.4068 0.1816 0.050 Uiso 1 1 calc R U
C9 C 0.31372(11) 0.5242(3) 0.23623(11) 0.0368(7) Uani 1 1 d . .
H9A H 0.3336 0.5635 0.2113 0.044 Uiso 1 1 calc R U
C10 C 0.31657(10) 0.5587(2) 0.29084(10) 0.0293(6) Uani 1 1 d . .
H10A H 0.3388 0.6225 0.3027 0.035 Uiso 1 1 calc R U
N2 N 0.28935(8) 0.5062(2) 0.32763(8) 0.0241(5) Uani 1 1 d . .
O4 O 0.28434(6) 0.90660(15) 0.40352(6) 0.0201(3) Uani 1 1 d . .
O5 O 0.33349(6) 0.74419(15) 0.38767(6) 0.0219(4) Uani 1 1 d . .
C11 C 0.31972(8) 0.8554(2) 0.38083(9) 0.0192(5) Uani 1 1 d . .
C12 C 0.34535(9) 0.9373(2) 0.34271(10) 0.0211(5) Uani 1 1 d . .
C13 C 0.38429(10) 0.8912(3) 0.31610(11) 0.0327(6) Uani 1 1 d . .
H13A H 0.3944 0.8071 0.3219 0.039 Uiso 1 1 calc R U
C14 C 0.40836(11) 0.9662(3) 0.28146(13) 0.0409(7) Uani 1 1 d . .
H14A H 0.4344 0.9325 0.2629 0.049 Uiso 1 1 calc R U
C15 C 0.39511(10) 1.0913(3) 0.27306(11) 0.0350(7) Uani 1 1 d . .
C16 C 0.35595(10) 1.1357(3) 0.29905(11) 0.0329(6) Uani 1 1 d . .
H16A H 0.3457 1.2196 0.2930 0.039 Uiso 1 1 calc R U
C17 C 0.33125(10) 1.0611(2) 0.33361(11) 0.0265(6) Uani 1 1 d . .
H17A H 0.3046 1.0942 0.3512 0.032 Uiso 1 1 calc R U
C18 C 0.42323(12) 1.1752(3) 0.23674(14) 0.0560(10) Uani 1 1 d . .
H18A H 0.4295 1.2557 0.2549 0.084 Uiso 1 1 calc R U
H18B H 0.4043 1.1886 0.2019 0.084 Uiso 1 1 calc R U
H18C H 0.4541 1.1354 0.2299 0.084 Uiso 1 1 calc R U
O6 O 0.31525(6) 0.59203(15) 0.58420(6) 0.0205(4) Uani 1 1 d . .
O7 O 0.35147(6) 0.52499(16) 0.51021(6) 0.0219(4) Uani 1 1 d . .
C19 C 0.34881(9) 0.5358(2) 0.56046(9) 0.0192(5) Uani 1 1 d . .
C20 C 0.39016(9) 0.4824(2) 0.59596(10) 0.0222(5) Uani 1 1 d . .
C21 C 0.41491(10) 0.3788(3) 0.57774(11) 0.0313(6) Uani 1 1 d . .
H21A H 0.4036 0.3375 0.5450 0.038 Uiso 1 1 calc R U
C22 C 0.45609(11) 0.3360(3) 0.60754(12) 0.0369(7) Uani 1 1 d . .
H22A H 0.4717 0.2628 0.5956 0.044 Uiso 1 1 calc R U
C23 C 0.47518(10) 0.3966(3) 0.65412(12) 0.0341(6) Uani 1 1 d . .
C24 C 0.44954(10) 0.4994(3) 0.67234(11) 0.0349(7) Uani 1 1 d . .
H24A H 0.4614 0.5423 0.7045 0.042 Uiso 1 1 calc R U
C25 C 0.40700(10) 0.5398(2) 0.64413(10) 0.0272(6) Uani 1 1 d . .
H25A H 0.3894 0.6074 0.6581 0.033 Uiso 1 1 calc R U
C26 C 0.52305(11) 0.3558(4) 0.68215(14) 0.0537(9) Uani 1 1 d . .
H26A H 0.5306 0.4076 0.7146 0.081 Uiso 1 1 calc R U
H26B H 0.5487 0.3653 0.6569 0.081 Uiso 1 1 calc R U
H26C H 0.5209 0.2680 0.6931 0.081 Uiso 1 1 calc R U
O8 O 0.32820(6) 0.34852(16) 0.42565(7) 0.0245(4) Uani 1 1 d . .
O9 O 0.37860(6) 0.49725(15) 0.40185(6) 0.0212(4) Uani 1 1 d . .
C27 C 0.37019(9) 0.3843(2) 0.41356(9) 0.0199(5) Uani 1 1 d . .
C28 C 0.41033(9) 0.2905(2) 0.41313(10) 0.0219(5) Uani 1 1 d . .
C29 C 0.40555(10) 0.1735(2) 0.43662(11) 0.0303(6) Uani 1 1 d . .
H29A H 0.3771 0.1538 0.4544 0.036 Uiso 1 1 calc R U
C30 C 0.44238(11) 0.0842(2) 0.43435(13) 0.0362(7) Uani 1 1 d . .
H30A H 0.4389 0.0049 0.4511 0.043 Uiso 1 1 calc R U
C31 C 0.48389(10) 0.1106(3) 0.40786(12) 0.0352(7) Uani 1 1 d . .
C32 C 0.48858(10) 0.2284(3) 0.38490(12) 0.0351(7) Uani 1 1 d . .
H32A H 0.5169 0.2480 0.3669 0.042 Uiso 1 1 calc R U
C33 C 0.45244(9) 0.3181(2) 0.38782(11) 0.0284(6) Uani 1 1 d . .
H33A H 0.4566 0.3985 0.3724 0.034 Uiso 1 1 calc R U
C34 C 0.52229(12) 0.0110(3) 0.40239(16) 0.0543(9) Uani 1 1 d . .
H34A H 0.5129 -0.0427 0.3711 0.082 Uiso 1 1 calc R U
H34B H 0.5254 -0.0395 0.4358 0.082 Uiso 1 1 calc R U
H34C H 0.5534 0.0511 0.3968 0.082 Uiso 1 1 calc R U
N41 N 0.39524(9) 0.8166(3) 0.51612(13) 0.0523(7) Uani 1 1 d . .
C41 C 0.42240(11) 0.7412(3) 0.50606(13) 0.0420(7) Uani 1 1 d . .
C42 C 0.45661(11) 0.6424(3) 0.49242(15) 0.0541(9) Uani 1 1 d . .
H42A H 0.4463 0.6065 0.4567 0.081 Uiso 1 1 calc R U
H42B H 0.4572 0.5768 0.5204 0.081 Uiso 1 1 calc R U
H42C H 0.4891 0.6781 0.4912 0.081 Uiso 1 1 calc R U

loop_
_atom_site_aniso_label
_atom_site_aniso_U_11
_atom_site_aniso_U_22
_atom_site_aniso_U_33
_atom_site_aniso_U_23
_atom_site_aniso_U_13
_atom_site_aniso_U_12
Dy1 0.01599(7) 0.01936(6) 0.01334(6) -0.00106(4) 0.00334(4) 0.00236(4)
Al1 0.0154(3) 0.0196(3) 0.0123(3) 0.0008(3) 0.0031(3) 0.0027(3)
O1 0.0146(8) 0.0207(8) 0.0134(7) -0.0004(6) 0.0016(6) -0.0016(7)
N1 0.0220(11) 0.0207(10) 0.0222(10) -0.0038(8) 0.0006(8) 0.0034(8)
C1 0.0189(13) 0.0290(13) 0.0369(15) -0.0032(12) -0.0030(11) 0.0030(11)
C2 0.0271(14) 0.0293(14) 0.0225(12) -0.0029(11) -0.0061(11) 0.0051(11)
O2 0.0175(8) 0.0241(9) 0.0141(7) -0.0015(7) -0.0003(6) 0.0015(7)
C3 0.0246(13) 0.0210(12) 0.0314(14) -0.0038(11) 0.0034(11) -0.0033(10)
C4 0.0218(13) 0.0208(12) 0.0278(13) -0.0022(10) 0.0078(10) -0.0028(10)
O3 0.0184(8) 0.0194(8) 0.0176(8) -0.0011(7) 0.0048(6) -0.0020(7)
C5 0.0295(14) 0.0272(13) 0.0258(13) -0.0080(11) -0.0009(11) -0.0022(11)
C6 0.0272(14) 0.0292(14) 0.0218(12) -0.0058(11) -0.0030(11) 0.0081(11)
C7 0.0406(17) 0.0413(17) 0.0255(14) -0.0096(13) -0.0075(12) 0.0060(13)
C8 0.054(2) 0.054(2) 0.0164(13) -0.0084(13) -0.0013(13) 0.0115(16)
C9 0.0444(18) 0.0467(17) 0.0200(13) 0.0013(13) 0.0077(12) 0.0096(14)
C10 0.0349(15) 0.0340(15) 0.0195(12) -0.0025(11) 0.0045(11) 0.0058(12)
N2 0.0269(11) 0.0287(11) 0.0168(10) -0.0040(9) 0.0021(9) 0.0040(9)
O4 0.0221(9) 0.0216(8) 0.0175(8) 0.0015(7) 0.0071(7) 0.0034(7)
O5 0.0227(9) 0.0229(9) 0.0210(8) 0.0026(7) 0.0082(7) 0.0046(7)
C11 0.0210(12) 0.0229(12) 0.0140(11) -0.0004(9) 0.0029(9) 0.0002(10)
C12 0.0216(12) 0.0248(12) 0.0174(11) 0.0036(10) 0.0042(10) -0.0005(10)
C13 0.0285(15) 0.0326(14) 0.0385(15) 0.0079(13) 0.0131(12) 0.0062(12)
C14 0.0352(17) 0.0499(18) 0.0405(17) 0.0129(15) 0.0226(14) 0.0108(14)
C15 0.0315(15) 0.0442(17) 0.0293(14) 0.0176(13) 0.0026(12) -0.0074(13)
C16 0.0349(16) 0.0276(14) 0.0362(15) 0.0118(12) 0.0025(13) 0.0012(12)
C17 0.0257(14) 0.0258(13) 0.0286(14) 0.0030(11) 0.0058(11) 0.0006(11)
C18 0.049(2) 0.064(2) 0.057(2) 0.0350(19) 0.0142(17) -0.0100(17)
O6 0.0190(9) 0.0272(9) 0.0153(8) 0.0006(7) 0.0020(7) 0.0073(7)
O7 0.0191(9) 0.0303(9) 0.0164(8) -0.0003(7) 0.0020(7) 0.0050(7)
C19 0.0194(12) 0.0190(11) 0.0192(12) -0.0005(9) 0.0009(10) -0.0001(9)
C20 0.0212(13) 0.0234(12) 0.0223(12) 0.0049(10) 0.0035(10) 0.0048(10)
C21 0.0354(16) 0.0299(14) 0.0284(14) -0.0020(12) 0.0015(12) 0.0092(12)
C22 0.0383(17) 0.0329(15) 0.0400(16) 0.0035(13) 0.0069(13) 0.0196(13)
C23 0.0269(15) 0.0418(16) 0.0338(15) 0.0105(13) 0.0027(12) 0.0092(13)
C24 0.0341(16) 0.0420(17) 0.0275(14) 0.0007(13) -0.0047(12) 0.0087(13)
C25 0.0298(14) 0.0284(14) 0.0230(13) -0.0013(11) -0.0010(11) 0.0096(11)
C26 0.0371(18) 0.072(2) 0.050(2) 0.0136(18) -0.0057(15) 0.0267(17)
O8 0.0194(9) 0.0259(9) 0.0290(9) -0.0014(8) 0.0071(7) 0.0014(7)
O9 0.0221(9) 0.0208(9) 0.0214(8) -0.0006(7) 0.0069(7) 0.0022(7)
C27 0.0220(13) 0.0222(12) 0.0159(11) -0.0043(10) 0.0035(9) 0.0006(10)
C28 0.0209(12) 0.0202(12) 0.0246(12) -0.0045(10) 0.0012(10) 0.0009(10)
C29 0.0273(14) 0.0280(14) 0.0358(15) 0.0031(12) 0.0034(12) -0.0006(11)
C30 0.0405(17) 0.0195(13) 0.0479(18) 0.0024(12) -0.0024(14) 0.0032(12)
C31 0.0307(15) 0.0291(14) 0.0448(17) -0.0091(13) -0.0043(13) 0.0102(12)
C32 0.0266(14) 0.0318(15) 0.0479(17) -0.0038(13) 0.0102(13) 0.0053(12)
C33 0.0262(14) 0.0222(13) 0.0376(15) 0.0012(11) 0.0081(12) 0.0023(11)
C34 0.046(2) 0.0371(18) 0.079(3) -0.0099(18) -0.0008(18) 0.0200(15)
N41 0.0287(14) 0.0403(15) 0.087(2) 0.0024(15) 0.0006(14) -0.0021(12)
C41 0.0287(16) 0.0459(18) 0.0513(19) 0.0058(15) 0.0017(14) -0.0108(14)
C42 0.0338(18) 0.062(2) 0.069(2) -0.0159(19) 0.0178(17) -0.0049(16)

loop_
_atom_type_symbol
_atom_type_description
_atom_type_scat_dispersion_real
_atom_type_scat_dispersion_imag
_atom_type_scat_source
C C 0.0033 0.0016 'International Tables Vol C Tables 4.2.6.8 and 6.1.1.4'
H H 0.0000 0.0000 'International Tables Vol C Tables 4.2.6.8 and 6.1.1.4'
N N 0.0061 0.0033 'International Tables Vol C Tables 4.2.6.8 and 6.1.1.4'
O O 0.0106 0.0060 'International Tables Vol C Tables 4.2.6.8 and 6.1.1.4'
Al Al 0.0645 0.0514 'International Tables Vol C Tables 4.2.6.8 and 6.1.1.4'
Dy Dy -0.1892 4.4098 'International Tables Vol C Tables 4.2.6.8 and 6.1.1.4'

loop_
_geom_angle_atom_site_label_1
_geom_angle_atom_site_label_2
_geom_angle_atom_site_label_3
_geom_angle
_geom_angle_site_symmetry_1
_geom_angle_site_symmetry_3
O2 Dy1 O3 79.41(5) . .
O2 Dy1 O7 135.73(5) . .
O3 Dy1 O7 71.75(6) . .
O2 Dy1 O5 74.31(5) . .
O3 Dy1 O5 136.06(5) . .
O7 Dy1 O5 104.49(6) . .
O2 Dy1 O1 65.73(5) . .
O3 Dy1 O1 65.43(5) . .
O7 Dy1 O1 71.91(5) . .
O5 Dy1 O1 71.80(5) . .
O2 Dy1 O8 144.70(6) . .
O3 Dy1 O8 94.75(6) . .
O7 Dy1 O8 71.93(6) . .
O5 Dy1 O8 126.55(5) . .
O1 Dy1 O8 142.73(5) . .
O2 Dy1 O9 143.03(5) . .
O3 Dy1 O9 137.44(5) . .
O7 Dy1 O9 71.18(5) . .
O5 Dy1 O9 73.93(5) . .
O1 Dy1 O9 120.11(5) . .
O8 Dy1 O9 54.02(5) . .
O2 Dy1 N2 83.11(6) . .
O3 Dy1 N2 132.86(6) . .
O7 Dy1 N2 140.86(6) . .
O5 Dy1 N2 78.12(6) . .
O1 Dy1 N2 141.20(6) . .
O8 Dy1 N2 75.59(6) . .
O9 Dy1 N2 72.27(6) . .
O2 Dy1 N1 68.91(6) . .
O3 Dy1 N1 67.94(6) . .
O7 Dy1 N1 125.60(6) . .
O5 Dy1 N1 129.87(6) . .
O1 Dy1 N1 118.93(6) . .
O8 Dy1 N1 76.60(6) . .
O9 Dy1 N1 120.82(6) . .
N2 Dy1 N1 64.93(7) . .
O2 Al1 O3 178.32(8) . 7_566
O2 Al1 O4 90.19(7) . .
O3 Al1 O4 90.59(7) 7_566 .
O2 Al1 O6 90.65(7) . 7_566
O3 Al1 O6 90.75(7) 7_566 7_566
O4 Al1 O6 95.07(7) . 7_566
O2 Al1 O1 94.04(7) . 7_566
O3 Al1 O1 84.94(7) 7_566 7_566
O4 Al1 O1 169.37(8) . 7_566
O6 Al1 O1 94.63(7) 7_566 7_566
O2 Al1 O1 84.81(7) . .
O3 Al1 O1 93.67(7) 7_566 .
O4 Al1 O1 92.97(7) . .
O6 Al1 O1 170.78(8) 7_566 .
O1 Al1 O1 77.73(8) 7_566 .
Al1 O1 Al1 102.27(8) 7_566 .
Al1 O1 Dy1 101.44(7) 7_566 .
Al1 O1 Dy1 100.85(7) . .
Al1 O1 H1 117.8(19) 7_566 .
Al1 O1 H1 115.7(19) . .
Dy1 O1 H1 116.3(19) . .
C5 N1 C3 110.00(19) . .
C5 N1 C1 111.8(2) . .
C3 N1 C1 111.1(2) . .
C5 N1 Dy1 109.77(15) . .
C3 N1 Dy1 103.61(14) . .
C1 N1 Dy1 110.19(14) . .
N1 C1 C2 112.7(2) . .
N1 C1 H1A 109.0 . .
C2 C1 H1A 109.0 . .
N1 C1 H1B 109.0 . .
C2 C1 H1B 109.0 . .
H1A C1 H1B 107.8 . .
O2 C2 C1 110.90(19) . .
O2 C2 H2A 109.5 . .
C1 C2 H2A 109.5 . .
O2 C2 H2B 109.5 . .
C1 C2 H2B 109.5 . .
H2A C2 H2B 108.0 . .
C2 O2 Al1 133.74(15) . .
C2 O2 Dy1 118.47(14) . .
Al1 O2 Dy1 107.29(7) . .
N1 C3 C4 111.48(19) . .
N1 C3 H3A 109.3 . .
C4 C3 H3A 109.3 . .
N1 C3 H3B 109.3 . .
C4 C3 H3B 109.3 . .
H3A C3 H3B 108.0 . .
O3 C4 C3 109.8(2) . .
O3 C4 H4A 109.7 . .
C3 C4 H4A 109.7 . .
O3 C4 H4B 109.7 . .
C3 C4 H4B 109.7 . .
H4A C4 H4B 108.2 . .
C4 O3 Al1 125.08(14) . 7_566
C4 O3 Dy1 123.73(14) . .
Al1 O3 Dy1 106.90(7) 7_566 .
N1 C5 C6 112.8(2) . .
N1 C5 H5A 109.0 . .
C6 C5 H5A 109.0 . .
N1 C5 H5B 109.0 . .
C6 C5 H5B 109.0 . .
H5A C5 H5B 107.8 . .
N2 C6 C7 121.7(3) . .
N2 C6 C5 116.5(2) . .
C7 C6 C5 121.8(2) . .
C8 C7 C6 119.2(3) . .
C8 C7 H7A 120.4 . .
C6 C7 H7A 120.4 . .
C9 C8 C7 119.1(3) . .
C9 C8 H8A 120.4 . .
C7 C8 H8A 120.4 . .
C8 C9 C10 118.8(3) . .
C8 C9 H9A 120.6 . .
C10 C9 H9A 120.6 . .
N2 C10 C9 122.9(3) . .
N2 C10 H10A 118.5 . .
C9 C10 H10A 118.5 . .
C10 N2 C6 118.3(2) . .
C10 N2 Dy1 122.19(17) . .
C6 N2 Dy1 119.41(16) . .
C11 O4 Al1 129.13(15) . .
C11 O5 Dy1 133.59(15) . .
O5 C11 O4 125.4(2) . .
O5 C11 C12 119.0(2) . .
O4 C11 C12 115.6(2) . .
C13 C12 C17 118.7(2) . .
C13 C12 C11 120.2(2) . .
C17 C12 C11 121.1(2) . .
C14 C13 C12 120.6(3) . .
C14 C13 H13A 119.7 . .
C12 C13 H13A 119.7 . .
C13 C14 C15 121.1(3) . .
C13 C14 H14A 119.5 . .
C15 C14 H14A 119.5 . .
C16 C15 C14 117.8(2) . .
C16 C15 C18 121.3(3) . .
C14 C15 C18 120.8(3) . .
C15 C16 C17 121.6(3) . .
C15 C16 H16A 119.2 . .
C17 C16 H16A 119.2 . .
C16 C17 C12 120.2(3) . .
C16 C17 H17A 119.9 . .
C12 C17 H17A 119.9 . .
C15 C18 H18A 109.5 . .
C15 C18 H18B 109.5 . .
H18A C18 H18B 109.5 . .
C15 C18 H18C 109.5 . .
H18A C18 H18C 109.5 . .
H18B C18 H18C 109.5 . .
C19 O6 Al1 125.80(15) . 7_566
C19 O7 Dy1 136.38(15) . .
O7 C19 O6 126.1(2) . .
O7 C19 C20 116.2(2) . .
O6 C19 C20 117.5(2) . .
C25 C20 C21 119.0(2) . .
C25 C20 C19 121.5(2) . .
C21 C20 C19 119.2(2) . .
C22 C21 C20 119.9(3) . .
C22 C21 H21A 120.1 . .
C20 C21 H21A 120.1 . .
C23 C22 C21 122.0(3) . .
C23 C22 H22A 119.0 . .
C21 C22 H22A 119.0 . .
C22 C23 C24 117.4(2) . .
C22 C23 C26 120.6(3) . .
C24 C23 C26 122.0(3) . .
C25 C24 C23 121.1(3) . .
C25 C24 H24A 119.5 . .
C23 C24 H24A 119.5 . .
C20 C25 C24 120.5(2) . .
C20 C25 H25A 119.7 . .
C24 C25 H25A 119.7 . .
C23 C26 H26A 109.5 . .
C23 C26 H26B 109.5 . .
H26A C26 H26B 109.5 . .
C23 C26 H26C 109.5 . .
H26A C26 H26C 109.5 . .
H26B C26 H26C 109.5 . .
C27 O8 Dy1 92.10(14) . .
C27 O9 Dy1 91.59(13) . .
O9 C27 O8 121.5(2) . .
O9 C27 C28 119.3(2) . .
O8 C27 C28 119.2(2) . .
C29 C28 C33 119.0(2) . .
C29 C28 C27 120.6(2) . .
C33 C28 C27 120.4(2) . .
C28 C29 C30 120.5(3) . .
C28 C29 H29A 119.8 . .
C30 C29 H29A 119.8 . .
C31 C30 C29 120.6(3) . .
C31 C30 H30A 119.7 . .
C29 C30 H30A 119.7 . .
C30 C31 C32 118.6(2) . .
C30 C31 C34 120.5(3) . .
C32 C31 C34 121.0(3) . .
C33 C32 C31 121.1(3) . .
C33 C32 H32A 119.5 . .
C31 C32 H32A 119.5 . .
C28 C33 C32 120.3(2) . .
C28 C33 H33A 119.8 . .
C32 C33 H33A 119.8 . .
C31 C34 H34A 109.5 . .
C31 C34 H34B 109.5 . .
H34A C34 H34B 109.5 . .
C31 C34 H34C 109.5 . .
H34A C34 H34C 109.5 . .
H34B C34 H34C 109.5 . .
N41 C41 C42 178.8(4) . .
C41 C42 H42A 109.5 . .
C41 C42 H42B 109.5 . .
H42A C42 H42B 109.5 . .
C41 C42 H42C 109.5 . .
H42A C42 H42C 109.5 . .
H42B C42 H42C 109.5 . .

loop_
_geom_bond_atom_site_label_1
_geom_bond_atom_site_label_2
_geom_bond_distance
_geom_bond_site_symmetry_2
Dy1 O2 2.3200(15) .
Dy1 O3 2.3308(16) .
Dy1 O7 2.4046(16) .
Dy1 O5 2.4212(16) .
Dy1 O1 2.4214(16) .
Dy1 O8 2.4371(17) .
Dy1 O9 2.4538(16) .
Dy1 N2 2.5640(19) .
Dy1 N1 2.602(2) .
Al1 O2 1.8668(17) .
Al1 O3 1.8701(17) 7_566
Al1 O4 1.8875(17) .
Al1 O6 1.8977(17) 7_566
Al1 O1 1.9347(17) 7_566
Al1 O1 1.9496(17) .
O1 Al1 1.9346(17) 7_566
O1 H1 0.77(3) .
N1 C5 1.473(3) .
N1 C3 1.486(3) .
N1 C1 1.493(3) .
C1 C2 1.514(4) .
C1 H1A 0.9900 .
C1 H1B 0.9900 .
C2 O2 1.407(3) .
C2 H2A 0.9900 .
C2 H2B 0.9900 .
C3 C4 1.523(3) .
C3 H3A 0.9900 .
C3 H3B 0.9900 .
C4 O3 1.409(3) .
C4 H4A 0.9900 .
C4 H4B 0.9900 .
O3 Al1 1.8701(17) 7_566
C5 C6 1.506(4) .
C5 H5A 0.9900 .
C5 H5B 0.9900 .
C6 N2 1.348(3) .
C6 C7 1.395(3) .
C7 C8 1.380(4) .
C7 H7A 0.9500 .
C8 C9 1.376(4) .
C8 H8A 0.9500 .
C9 C10 1.386(4) .
C9 H9A 0.9500 .
C10 N2 1.339(3) .
C10 H10A 0.9500 .
O4 C11 1.283(3) .
O5 C11 1.257(3) .
C11 C12 1.497(3) .
C12 C13 1.389(4) .
C12 C17 1.393(3) .
C13 C14 1.374(4) .
C13 H13A 0.9500 .
C14 C15 1.399(4) .
C14 H14A 0.9500 .
C15 C16 1.380(4) .
C15 C18 1.518(4) .
C16 C17 1.380(4) .
C16 H16A 0.9500 .
C17 H17A 0.9500 .
C18 H18A 0.9800 .
C18 H18B 0.9800 .
C18 H18C 0.9800 .
O6 C19 1.281(3) .
O6 Al1 1.8977(17) 7_566
O7 C19 1.245(3) .
C19 C20 1.499(3) .
C20 C25 1.382(3) .
C20 C21 1.394(4) .
C21 C22 1.386(4) .
C21 H21A 0.9500 .
C22 C23 1.385(4) .
C22 H22A 0.9500 .
C23 C24 1.399(4) .
C23 C26 1.511(4) .
C24 C25 1.390(4) .
C24 H24A 0.9500 .
C25 H25A 0.9500 .
C26 H26A 0.9800 .
C26 H26B 0.9800 .
C26 H26C 0.9800 .
O8 C27 1.278(3) .
O9 C27 1.268(3) .
C27 C28 1.497(3) .
C28 C29 1.388(3) .
C28 C33 1.390(3) .
C29 C30 1.400(4) .
C29 H29A 0.9500 .
C30 C31 1.388(4) .
C30 H30A 0.9500 .
C31 C32 1.391(4) .
C31 C34 1.516(4) .
C32 C33 1.391(4) .
C32 H32A 0.9500 .
C33 H33A 0.9500 .
C34 H34A 0.9800 .
C34 H34B 0.9800 .
C34 H34C 0.9800 .
N41 C41 1.142(4) .
C41 C42 1.473(5) .
C42 H42A 0.9800 .
C42 H42B 0.9800 .
C42 H42C 0.9800 .

loop_
_geom_hbond_atom_site_label_D
_geom_hbond_atom_site_label_H
_geom_hbond_atom_site_label_A
_geom_hbond_distance_DH
_geom_hbond_distance_HA
_geom_hbond_distance_DA
_geom_hbond_angle_DHA
O1 H1 N41 0.77(3) 2.24(3) 2.984(3) 161(3)
